data_7100445
loop_
_publ_author_name
'Yasuyuki Kita'
'Toshifumi Dohl'
'Akinobu Maruyama'
'Koji Morimoto'
'Motoo Shiro'
'Hirofumi Tohma'
'M. Yoshimura'

_publ_section_title
;
An unique site-selective reaction of ketones with new
recyclable hypervalent iodine(III) reagents based on a
tetraphenylmethane structure
;
_journal_name_full 'Chemical Communications'
_journal_paper_doi 10.1039/b501475a
_journal_year 2005
_chemical_formula_moiety 'C41 H40 I4 O16, 5.19(C2 H4 O2), 0.81(C H2 Cl2)'
_chemical_formula_weight 1676.84
_chemical_name_common TETRAKIS-(4-(DIACETOXY)IODOPHENYL)METHANE
_space_group_IT_number 2
_symmetry_cell_setting triclinic
_symmetry_space_group_name_Hall '-P 1'
_symmetry_space_group_name_H-M 'P -1'
_atom_sites_solution_primary direct
_atom_sites_solution_secondary difmap
_cell_angle_alpha 84.259(13)
_cell_angle_beta 79.630(13)
_cell_angle_gamma 72.581(11)
_cell_formula_units_Z 2
_cell_length_a 12.520(4)
_cell_length_b 12.608(3)
_cell_length_c 21.064(6)
_cell_volume 3116.8(15)
_diffrn_ambient_temperature 93.2
_exptl_crystal_density_diffrn 1.787
_exptl_crystal_F_000 1652.20
_cod_database_code 7100445

loop_
_symmetry_equiv_pos_as_xyz
' +X,+Y,+Z '
' -X,-Y,-Z '

loop_
_atom_site_label
_atom_site_type_symbol
_atom_site_fract_x
_atom_site_fract_y
_atom_site_fract_z
_atom_site_U_iso_or_equiv
_atom_site_adp_type
_atom_site_occupancy
_atom_site_symmetry_multiplicity
_atom_site_calc_flag
_atom_site_refinement_flags
_atom_site_disorder_assembly
_atom_site_disorder_group
I1 I 0.69930(3) 0.66737(3) 0.53018(2) 0.02009(10) Uani 1.00 1 d . . .
I2 I -0.17872(3) 1.13330(3) 0.68610(2) 0.02132(10) Uani 1.00 1 d . . .
I3 I -0.00082(3) 0.37539(3) 0.81691(2) 0.02239(10) Uani 1.00 1 d . . .
I4 I 0.53630(3) 0.82706(3) 0.96079(2) 0.02499(10) Uani 1.00 1 d . . .
Cl1 Cl 0.3605(5) 0.9671(5) 0.4517(2) 0.0687 Uiso 0.38 1 d P A A
Cl2 Cl 0.1253(6) 1.0798(5) 0.4944(3) 0.0687 Uiso 0.38 1 d P A A
Cl3 Cl 0.8300(3) 0.5917(3) 0.9902(2) 0.0378 Uiso 0.43 1 d P C D
Cl4 Cl 0.6899(3) 0.4709(3) 0.94877(18) 0.0378 Uiso 0.43 1 d P C D
O1 O 0.5835(3) 0.6574(3) 0.46985(18) 0.0280(8) Uani 1.00 1 d . . .
O2 O 0.7371(3) 0.6402(3) 0.39608(19) 0.0311(9) Uani 1.00 1 d . . .
O3 O 0.7668(2) 0.6907(3) 0.61409(18) 0.0248(8) Uani 1.00 1 d . . .
O4 O 0.9254(3) 0.6633(3) 0.54467(19) 0.0285(8) Uani 1.00 1 d . . .
O5 O -0.2439(3) 0.9920(3) 0.7143(2) 0.0305(9) Uani 1.00 1 d . . .
O6 O -0.4018(4) 1.0989(4) 0.6903(4) 0.111(3) Uani 1.00 1 d . . .
O7 O -0.0676(3) 1.2330(3) 0.66349(19) 0.0269(8) Uani 1.00 1 d . . .
O8 O -0.2231(3) 1.3575(3) 0.6368(2) 0.0351(10) Uani 1.00 1 d . . .
O9 O 0.1499(3) 0.2849(3) 0.85129(19) 0.0274(8) Uani 1.00 1 d . . .
O10 O 0.0604(3) 0.1539(3) 0.8714(2) 0.0355(10) Uani 1.00 1 d . . .
O11 O -0.1290(3) 0.5120(3) 0.7794(2) 0.0315(9) Uani 1.00 1 d . . .
O12 O -0.2330(3) 0.3944(3) 0.8001(2) 0.0432(11) Uani 1.00 1 d . . .
O13 O 0.6649(3) 0.7964(3) 0.87436(19) 0.0338(10) Uani 1.00 1 d . . .
O14 O 0.7646(3) 0.8516(4) 0.9344(2) 0.0389(10) Uani 1.00 1 d . . .
O15 O 0.3788(3) 0.8451(3) 1.02197(18) 0.0321(9) Uani 1.00 1 d . . .
O16 O 0.4738(3) 0.8875(3) 1.0909(2) 0.0356(10) Uani 1.00 1 d . . .
O17 O 0.3933(4) 1.0901(4) 0.6240(3) 0.0779(19) Uani 1.00 1 d . . .
O18 O 0.3646(5) 1.1276(5) 0.7263(3) 0.081(2) Uani 1.00 1 d . . .
O19 O 0.8714(4) 0.2079(4) 0.4915(3) 0.0738(19) Uani 1.00 1 d . . .
O20 O 0.8523(4) 0.3865(4) 0.4739(2) 0.0525(13) Uani 1.00 1 d . . .
O21 O 0.9532(4) 0.8924(5) 0.9521(2) 0.0597(15) Uani 1.00 1 d . . .
O22 O 1.0136(4) 0.7135(5) 0.9857(3) 0.0717(19) Uani 1.00 1 d . . .
O23 O 0.5726(4) 0.3545(5) 0.7856(2) 0.0608(14) Uani 1.00 1 d . . .
O24 O 0.5079(5) 0.4021(5) 0.8878(3) 0.0695(16) Uani 1.00 1 d . . .
O25 O 0.1656(6) 1.0759(6) 0.4247(3) 0.0680 Uiso 0.62 1 d P A B
O26 O 0.0844(6) 1.0920(6) 0.5289(4) 0.0680 Uiso 0.62 1 d P A B
O27 O 0.8363(8) 0.5769(8) 0.9168(4) 0.0358 Uiso 0.57 1 d P C E
O28 O 0.8403(9) 0.5928(8) 1.0194(5) 0.0358 Uiso 0.57 1 d P C E
C1 C 0.2619(4) 0.7477(4) 0.7494(2) 0.0154(10) Uani 1.00 1 d . . .
C2 C 0.3604(4) 0.7259(4) 0.6923(2) 0.0168(10) Uani 1.00 1 d . . .
C3 C 0.3788(4) 0.8117(4) 0.6488(2) 0.0166(10) Uani 1.00 1 d . . .
C4 C 0.4759(4) 0.7959(4) 0.6024(2) 0.0186(10) Uani 1.00 1 d . . .
C5 C 0.5528(4) 0.6923(4) 0.5995(2) 0.0188(10) Uani 1.00 1 d . . .
C6 C 0.5384(4) 0.6038(4) 0.6419(2) 0.0189(10) Uani 1.00 1 d . . .
C7 C 0.4418(4) 0.6218(4) 0.6876(2) 0.0175(10) Uani 1.00 1 d . . .
C8 C 0.6363(4) 0.6479(4) 0.4101(2) 0.0242(11) Uani 1.00 1 d . . .
C9 C 0.5605(5) 0.6467(5) 0.3622(2) 0.0330(13) Uani 1.00 1 d . . .
C10 C 0.8739(4) 0.6849(4) 0.5992(2) 0.0228(11) Uani 1.00 1 d . . .
C11 C 0.9259(4) 0.7054(5) 0.6538(2) 0.0290(12) Uani 1.00 1 d . . .
C12 C 0.1603(4) 0.8478(4) 0.7349(2) 0.0153(10) Uani 1.00 1 d . . .
C13 C 0.0974(4) 0.9244(4) 0.7805(2) 0.0188(10) Uani 1.00 1 d . . .
C14 C 0.0016(4) 1.0079(4) 0.7669(2) 0.0194(10) Uani 1.00 1 d . . .
C15 C -0.0307(4) 1.0142(4) 0.7076(2) 0.0187(10) Uani 1.00 1 d . . .
C16 C 0.0279(4) 0.9373(4) 0.6606(2) 0.0201(10) Uani 1.00 1 d . . .
C17 C 0.1230(4) 0.8560(4) 0.6752(2) 0.0184(10) Uani 1.00 1 d . . .
C18 C -0.3454(4) 1.0078(5) 0.7043(3) 0.0313(13) Uani 1.00 1 d . . .
C19 C -0.3868(4) 0.9044(4) 0.7135(3) 0.0310(13) Uani 1.00 1 d . . .
C20 C -0.1219(5) 1.3314(4) 0.6401(2) 0.0272(12) Uani 1.00 1 d . . .
C21 C -0.0468(5) 1.4051(5) 0.6179(3) 0.0354(14) Uani 1.00 1 d . . .
C22 C 0.2066(4) 0.6510(4) 0.7657(2) 0.0161(10) Uani 1.00 1 d . . .
C23 C 0.1447(4) 0.6419(4) 0.8272(2) 0.0203(10) Uani 1.00 1 d . . .
C24 C 0.0862(4) 0.5634(4) 0.8428(2) 0.0208(11) Uani 1.00 1 d . . .
C25 C 0.0888(4) 0.4939(4) 0.7951(2) 0.0197(10) Uani 1.00 1 d . . .
C26 C 0.1475(4) 0.5007(4) 0.7333(2) 0.0192(10) Uani 1.00 1 d . . .
C27 C 0.2063(4) 0.5798(4) 0.7190(2) 0.0171(10) Uani 1.00 1 d . . .
C28 C 0.1410(5) 0.1864(4) 0.8761(2) 0.0285(12) Uani 1.00 1 d . . .
C29 C 0.2377(5) 0.1244(5) 0.9112(3) 0.0367(14) Uani 1.00 1 d . . .
C30 C -0.2261(4) 0.4901(5) 0.7860(2) 0.0294(13) Uani 1.00 1 d . . .
C31 C -0.3231(4) 0.5888(5) 0.7740(2) 0.0340(14) Uani 1.00 1 d . . .
C32 C 0.3199(4) 0.7664(4) 0.8045(2) 0.0177(10) Uani 1.00 1 d . . .
C33 C 0.3452(4) 0.8671(4) 0.8052(2) 0.0200(10) Uani 1.00 1 d . . .
C34 C 0.4074(4) 0.8834(4) 0.8491(2) 0.0228(11) Uani 1.00 1 d . . .
C35 C 0.4436(4) 0.7987(4) 0.8942(2) 0.0212(11) Uani 1.00 1 d . . .
C36 C 0.4226(4) 0.6975(4) 0.8949(2) 0.0252(12) Uani 1.00 1 d . . .
C37 C 0.3609(4) 0.6814(4) 0.8495(2) 0.0187(10) Uani 1.00 1 d . . .
C38 C 0.7578(4) 0.8148(5) 0.8835(2) 0.0281(12) Uani 1.00 1 d . . .
C39 C 0.8513(4) 0.7911(5) 0.8269(2) 0.0335(14) Uani 1.00 1 d . . .
C40 C 0.3879(5) 0.8740(5) 1.0800(2) 0.0313(13) Uani 1.00 1 d . . .
C41 C 0.2815(5) 0.8852(5) 1.1277(3) 0.0401(15) Uani 1.00 1 d . . .
C42 C 0.3266(6) 1.1173(5) 0.6755(4) 0.053(2) Uani 1.00 1 d . . .
C43 C 0.2057(5) 1.1431(5) 0.6792(4) 0.059(2) Uani 1.00 1 d . . .
C44 C 0.8097(5) 0.3075(6) 0.4867(3) 0.0417(16) Uani 1.00 1 d . . .
C45 C 0.6827(5) 0.3398(8) 0.4965(4) 0.072(2) Uani 1.00 1 d . . .
C46 C 1.0268(5) 0.8074(9) 0.9758(3) 0.059(2) Uani 1.00 1 d . . .
C47 C 1.1272(6) 0.8360(9) 0.9903(4) 0.076(3) Uani 1.00 1 d . . .
C48 C 0.4940(5) 0.3689(5) 0.8373(3) 0.0428(16) Uani 1.00 1 d . . .
C49 C 0.3900(5) 0.3420(6) 0.8303(3) 0.0460(17) Uani 1.00 1 d . . .
C50 C 0.247(2) 0.991(2) 0.5190(13) 0.0687 Uiso 0.38 1 d P A A
C51 C 0.7535(14) 0.4948(13) 1.0152(7) 0.0378 Uiso 0.43 1 d P C D
C52 C 0.1817(11) 1.0517(10) 0.4778(5) 0.0680 Uiso 0.62 1 d P A B
C53 C 0.2795(10) 0.9870(11) 0.5042(6) 0.0680 Uiso 0.62 1 d P A B
C54 C 0.8016(13) 0.5568(13) 0.9741(7) 0.0358 Uiso 0.57 1 d P C E
C55 C 0.7194(14) 0.4926(13) 0.9973(7) 0.0358 Uiso 0.57 1 d P C E
H1 H 0.32496 0.88107 0.6507 0.0200 Uiso 1.00 1 c R . .
H2 H 0.48824 0.85414 0.57407 0.0223 Uiso 1.00 1 c R . .
H3 H 0.59242 0.53453 0.63943 0.0227 Uiso 1.00 1 c R . .
H4 H 0.43037 0.56328 0.71596 0.0211 Uiso 1.00 1 c R . .
H5 H 0.11968 0.91966 0.8207 0.0226 Uiso 1.00 1 c R . .
H6 H -0.03988 1.05878 0.79776 0.0233 Uiso 1.00 1 c R . .
H7 H 0.00358 0.94088 0.62099 0.0241 Uiso 1.00 1 c R . .
H8 H 0.16386 0.80479 0.64444 0.0221 Uiso 1.00 1 c R . .
H9 H 0.14281 0.68989 0.85835 0.0243 Uiso 1.00 1 c R . .
H10 H 0.0462 0.55728 0.88401 0.0249 Uiso 1.00 1 c R . .
H11 H 0.14757 0.45342 0.70212 0.0230 Uiso 1.00 1 c R . .
H12 H 0.24613 0.58558 0.67763 0.0205 Uiso 1.00 1 c R . .
H13 H 0.31935 0.92445 0.77534 0.0240 Uiso 1.00 1 c R . .
H14 H 0.42481 0.95024 0.8484 0.0273 Uiso 1.00 1 c R . .
H15 H 0.449 0.64087 0.92503 0.0302 Uiso 1.00 1 c R . .
H16 H 0.34699 0.61301 0.84913 0.0225 Uiso 1.00 1 c R . .
H17 H 0.51846 0.59424 0.37737 0.0395 Uiso 1.00 1 c R . .
H18 H 0.60598 0.62543 0.3211 0.0395 Uiso 1.00 1 c R . .
H19 H 0.50878 0.71955 0.35747 0.0395 Uiso 1.00 1 c R . .
H20 H 0.91777 0.65219 0.68884 0.0348 Uiso 1.00 1 c R . .
H21 H 0.88829 0.77925 0.66808 0.0348 Uiso 1.00 1 c R . .
H22 H 1.00488 0.69799 0.63932 0.0348 Uiso 1.00 1 c R . .
H23 H -0.34591 0.85403 0.68017 0.0373 Uiso 1.00 1 c R . .
H24 H -0.46632 0.92551 0.71099 0.0373 Uiso 1.00 1 c R . .
H25 H -0.37427 0.86846 0.75495 0.0373 Uiso 1.00 1 c R . .
H26 H 0.03107 1.36165 0.61536 0.0431 Uiso 1.00 1 c R . .
H27 H -0.06299 1.46228 0.64799 0.0431 Uiso 1.00 1 c R . .
H28 H -0.06051 1.43857 0.57601 0.0431 Uiso 1.00 1 c R . .
H29 H 0.30825 0.1173 0.88261 0.0440 Uiso 1.00 1 c R . .
H30 H 0.23067 0.05167 0.92541 0.0440 Uiso 1.00 1 c R . .
H31 H 0.23604 0.16454 0.9479 0.0440 Uiso 1.00 1 c R . .
H32 H -0.33373 0.64318 0.80512 0.0408 Uiso 1.00 1 c R . .
H33 H -0.39075 0.56602 0.77796 0.0408 Uiso 1.00 1 c R . .
H34 H -0.30721 0.62052 0.73128 0.0408 Uiso 1.00 1 c R . .
H35 H 0.86325 0.71733 0.81352 0.0402 Uiso 1.00 1 c R . .
H36 H 0.91963 0.79672 0.83908 0.0402 Uiso 1.00 1 c R . .
H37 H 0.83087 0.84408 0.79196 0.0402 Uiso 1.00 1 c R . .
H38 H 0.28785 0.91676 1.16597 0.0481 Uiso 1.00 1 c R . .
H39 H 0.27009 0.81324 1.13855 0.0481 Uiso 1.00 1 c R . .
H40 H 0.21829 0.933 1.10906 0.0481 Uiso 1.00 1 c R . .
H41 H 0.18103 1.0804 0.69844 0.0712 Uiso 1.00 1 c R . .
H42 H 0.18636 1.15982 0.63648 0.0712 Uiso 1.00 1 c R . .
H43 H 0.16892 1.20638 0.70504 0.0712 Uiso 1.00 1 c R . .
H44 H 0.65741 0.27566 0.51165 0.0860 Uiso 1.00 1 c R . .
H45 H 0.65682 0.3685 0.45623 0.0860 Uiso 1.00 1 c R . .
H46 H 0.6526 0.39588 0.52778 0.0860 Uiso 1.00 1 c R . .
H47 H 1.10189 0.9013 1.01503 0.0913 Uiso 1.00 1 c R . .
H48 H 1.17324 0.84988 0.95052 0.0913 Uiso 1.00 1 c R . .
H49 H 1.17091 0.77503 1.01454 0.0913 Uiso 1.00 1 c R . .
H50 H 0.4098 0.27631 0.80621 0.0550 Uiso 1.00 1 c R . .
H51 H 0.3426 0.40304 0.80792 0.0550 Uiso 1.00 1 c R . .
H52 H 0.3498 0.32916 0.87233 0.0550 Uiso 1.00 1 c R . .

loop_
_atom_site_aniso_label
_atom_site_aniso_U_11
_atom_site_aniso_U_22
_atom_site_aniso_U_33
_atom_site_aniso_U_12
_atom_site_aniso_U_13
_atom_site_aniso_U_23
I1 0.01183(17) 0.02771(19) 0.02074(18) -0.00823(13) 0.00293(12) -0.00325(13)
I2 0.01091(16) 0.02254(18) 0.02829(19) -0.00300(12) -0.00250(12) 0.00243(13)
I3 0.01913(18) 0.02701(19) 0.02615(19) -0.01489(14) -0.00512(13) 0.00334(13)
I4 0.01861(18) 0.0399(2) 0.02104(18) -0.01439(16) -0.00342(13) -0.00399(14)
O1 0.022(2) 0.043(2) 0.024(2) -0.0164(18) -0.0014(16) -0.0050(17)
O2 0.027(2) 0.035(2) 0.028(2) -0.0099(18) 0.0070(17) -0.0066(17)
O3 0.0132(18) 0.038(2) 0.0242(19) -0.0092(16) -0.0003(15) -0.0046(17)
O4 0.0181(19) 0.040(2) 0.028(2) -0.0123(17) 0.0013(16) -0.0004(18)
O5 0.020(2) 0.030(2) 0.046(2) -0.0133(17) -0.0118(18) 0.0080(18)
O6 0.029(2) 0.038(3) 0.275(10) -0.012(2) -0.062(4) 0.029(4)
O7 0.0206(19) 0.0218(19) 0.039(2) -0.0072(16) -0.0064(17) 0.0027(17)
O8 0.023(2) 0.031(2) 0.045(2) -0.0006(18) -0.0048(19) 0.0067(19)
O9 0.026(2) 0.023(2) 0.036(2) -0.0109(16) -0.0094(17) 0.0058(17)
O10 0.050(2) 0.036(2) 0.031(2) -0.030(2) -0.007(2) 0.0014(18)
O11 0.020(2) 0.042(2) 0.039(2) -0.0193(18) -0.0096(17) 0.0101(19)
O12 0.023(2) 0.040(2) 0.072(3) -0.021(2) -0.006(2) 0.003(2)
O13 0.022(2) 0.058(2) 0.028(2) -0.021(2) 0.0009(17) -0.0132(19)
O14 0.031(2) 0.063(3) 0.034(2) -0.028(2) -0.0090(19) -0.005(2)
O15 0.022(2) 0.053(2) 0.024(2) -0.0167(19) 0.0010(16) -0.0037(18)
O16 0.035(2) 0.047(2) 0.028(2) -0.016(2) -0.0079(18) -0.0038(19)
O17 0.041(3) 0.047(3) 0.119(5) 0.009(2) 0.014(3) 0.003(3)
O18 0.045(3) 0.062(3) 0.134(6) 0.010(2) -0.037(3) -0.029(3)
O19 0.042(3) 0.043(3) 0.131(5) -0.020(2) 0.030(3) -0.034(3)
O20 0.034(2) 0.060(3) 0.062(3) -0.017(2) -0.001(2) 0.002(2)
O21 0.038(2) 0.105(4) 0.048(3) -0.037(3) -0.012(2) 0.004(3)
O22 0.040(3) 0.066(4) 0.115(5) -0.000(2) -0.027(3) -0.053(3)
O23 0.040(2) 0.082(4) 0.068(3) -0.035(2) 0.001(2) 0.004(3)
O24 0.059(3) 0.075(4) 0.089(4) -0.038(3) -0.012(3) -0.019(3)
C1 0.011(2) 0.021(2) 0.014(2) -0.004(2) -0.0023(19) -0.0008(19)
C2 0.010(2) 0.027(2) 0.015(2) -0.007(2) -0.0008(19) -0.001(2)
C3 0.016(2) 0.018(2) 0.017(2) -0.006(2) -0.003(2) -0.0005(19)
C4 0.012(2) 0.021(2) 0.023(2) -0.008(2) -0.002(2) 0.003(2)
C5 0.008(2) 0.030(2) 0.018(2) -0.006(2) 0.0014(19) -0.004(2)
C6 0.016(2) 0.018(2) 0.024(2) -0.006(2) -0.003(2) -0.001(2)
C7 0.011(2) 0.017(2) 0.023(2) -0.0042(19) -0.002(2) 0.003(2)
C8 0.024(2) 0.023(2) 0.026(2) -0.009(2) -0.000(2) -0.005(2)
C9 0.038(3) 0.036(3) 0.028(3) -0.014(2) -0.005(2) -0.006(2)
C10 0.018(2) 0.022(2) 0.029(3) -0.008(2) -0.003(2) 0.004(2)
C11 0.024(3) 0.038(3) 0.027(3) -0.011(2) -0.007(2) -0.001(2)
C12 0.010(2) 0.019(2) 0.019(2) -0.0078(19) -0.0010(19) -0.002(2)
C13 0.013(2) 0.027(2) 0.016(2) -0.006(2) -0.005(2) 0.002(2)
C14 0.016(2) 0.024(2) 0.020(2) -0.009(2) 0.002(2) -0.004(2)
C15 0.011(2) 0.020(2) 0.025(2) -0.007(2) -0.003(2) 0.005(2)
C16 0.015(2) 0.025(2) 0.020(2) -0.006(2) -0.001(2) 0.000(2)
C17 0.014(2) 0.019(2) 0.020(2) -0.005(2) 0.001(2) -0.003(2)
C18 0.014(2) 0.031(3) 0.048(3) -0.006(2) -0.004(2) -0.000(2)
C19 0.020(2) 0.029(3) 0.046(3) -0.008(2) -0.006(2) -0.007(2)
C20 0.031(3) 0.021(2) 0.027(2) -0.003(2) -0.005(2) -0.001(2)
C21 0.040(3) 0.026(3) 0.044(3) -0.015(2) -0.010(2) 0.006(2)
C22 0.012(2) 0.016(2) 0.018(2) -0.0003(19) -0.0039(19) 0.0012(19)
C23 0.017(2) 0.022(2) 0.021(2) -0.007(2) -0.000(2) -0.002(2)
C24 0.017(2) 0.027(2) 0.020(2) -0.012(2) 0.001(2) -0.002(2)
C25 0.010(2) 0.024(2) 0.026(2) -0.009(2) -0.004(2) 0.004(2)
C26 0.012(2) 0.025(2) 0.020(2) -0.004(2) -0.002(2) -0.002(2)
C27 0.014(2) 0.021(2) 0.018(2) -0.006(2) -0.0032(19) 0.001(2)
C28 0.033(3) 0.025(3) 0.026(2) -0.008(2) 0.002(2) -0.005(2)
C29 0.035(3) 0.030(3) 0.042(3) -0.007(2) -0.004(2) -0.001(2)
C30 0.019(2) 0.046(3) 0.025(2) -0.012(2) -0.002(2) -0.001(2)
C31 0.022(3) 0.051(4) 0.033(3) -0.017(2) -0.002(2) -0.001(2)
C32 0.008(2) 0.025(2) 0.019(2) -0.005(2) 0.0007(19) 0.000(2)
C33 0.015(2) 0.024(2) 0.022(2) -0.008(2) -0.005(2) -0.001(2)
C34 0.013(2) 0.024(2) 0.031(2) -0.007(2) 0.002(2) -0.003(2)
C35 0.014(2) 0.031(2) 0.019(2) -0.009(2) -0.001(2) -0.000(2)
C36 0.019(2) 0.034(3) 0.024(2) -0.013(2) -0.002(2) 0.006(2)
C37 0.019(2) 0.022(2) 0.018(2) -0.010(2) -0.003(2) 0.000(2)
C38 0.022(2) 0.035(3) 0.026(3) -0.009(2) -0.006(2) 0.007(2)
C39 0.020(2) 0.049(3) 0.032(3) -0.013(2) -0.003(2) 0.004(2)
C40 0.035(3) 0.040(3) 0.019(2) -0.011(2) -0.005(2) -0.001(2)
C41 0.039(3) 0.049(4) 0.030(3) -0.013(3) 0.000(2) -0.004(2)
C42 0.030(3) 0.020(3) 0.111(7) -0.010(2) -0.016(4) 0.003(3)
C43 0.029(3) 0.031(3) 0.115(7) -0.012(3) -0.010(4) 0.014(4)
C44 0.032(3) 0.063(4) 0.037(3) -0.023(3) 0.005(2) -0.022(3)
C45 0.023(3) 0.091(6) 0.112(7) -0.031(4) 0.010(4) -0.045(5)
C46 0.019(3) 0.117(8) 0.043(4) -0.014(4) 0.005(3) -0.045(4)
C47 0.025(3) 0.127(8) 0.085(6) -0.023(4) 0.001(3) -0.061(6)
C48 0.030(3) 0.034(3) 0.066(4) -0.011(2) -0.014(3) 0.008(3)
C49 0.032(3) 0.061(4) 0.049(4) -0.024(3) -0.013(3) 0.018(3)

loop_
_geom_bond_atom_site_label_1
_geom_bond_atom_site_label_2
_geom_bond_distance
_geom_bond_publ_flag
_geom_bond_site_symmetry_1
_geom_bond_site_symmetry_2
I(1) O(1) 2.130(4) ? . .
I(1) O(3) 2.171(4) ? . .
I(1) C(5) 2.092(4) ? . .
I(2) O(5) 2.163(4) ? . .
I(2) O(7) 2.105(4) ? . .
I(2) C(15) 2.096(4) ? . .
I(3) O(9) 2.103(3) ? . .
I(3) O(11) 2.166(3) ? . .
I(3) C(25) 2.093(5) ? . .
I(4) O(13) 2.184(3) ? . .
I(4) O(15) 2.115(3) ? . .
I(4) C(35) 2.092(6) ? . .
Cl(1) C(50) 1.80(2) ? . .
Cl(2) C(50) 1.72(2) ? . .
Cl(3) C(51) 1.754(19) ? . .
Cl(4) C(51) 1.820(19) ? . .
O(1) C(8) 1.311(6) ? . .
O(2) C(8) 1.219(7) ? . .
O(3) C(10) 1.303(6) ? . .
O(4) C(10) 1.225(6) ? . .
O(5) C(18) 1.278(7) ? . .
O(6) C(18) 1.194(7) ? . .
O(7) C(20) 1.318(6) ? . .
O(8) C(20) 1.223(7) ? . .
O(9) C(28) 1.327(7) ? . .
O(10) C(28) 1.218(8) ? . .
O(11) C(30) 1.306(7) ? . .
O(12) C(30) 1.239(8) ? . .
O(13) C(38) 1.302(8) ? . .
O(14) C(38) 1.236(8) ? . .
O(15) C(40) 1.342(7) ? . .
O(16) C(40) 1.203(8) ? . .
O(17) C(42) 1.254(10) ? . .
O(18) C(42) 1.278(13) ? . .
O(19) C(44) 1.267(8) ? . .
O(20) C(44) 1.250(10) ? . .
O(21) C(46) 1.309(9) ? . .
O(22) C(46) 1.236(13) ? . .
O(23) C(48) 1.318(8) ? . .
O(24) C(48) 1.239(11) ? . .
O(25) C(52) 1.165(14) ? . .
O(26) C(52) 1.472(13) ? . .
O(27) C(54) 1.236(18) ? . .
O(28) C(54) 1.32(2) ? . .
C(1) C(2) 1.540(6) ? . .
C(1) C(12) 1.550(6) ? . .
C(1) C(22) 1.556(8) ? . .
C(1) C(32) 1.547(8) ? . .
C(2) C(3) 1.392(7) ? . .
C(2) C(7) 1.401(6) ? . .
C(3) C(4) 1.393(6) ? . .
C(4) C(5) 1.371(6) ? . .
C(5) C(6) 1.392(7) ? . .
C(6) C(7) 1.380(6) ? . .
C(8) C(9) 1.510(9) ? . .
C(10) C(11) 1.496(9) ? . .
C(12) C(13) 1.389(6) ? . .
C(12) C(17) 1.403(7) ? . .
C(13) C(14) 1.391(6) ? . .
C(14) C(15) 1.370(7) ? . .
C(15) C(16) 1.402(7) ? . .
C(16) C(17) 1.379(6) ? . .
C(18) C(19) 1.524(9) ? . .
C(20) C(21) 1.498(9) ? . .
C(22) C(23) 1.397(6) ? . .
C(22) C(27) 1.398(7) ? . .
C(23) C(24) 1.380(8) ? . .
C(24) C(25) 1.388(8) ? . .
C(25) C(26) 1.382(6) ? . .
C(26) C(27) 1.389(8) ? . .
C(28) C(29) 1.505(8) ? . .
C(30) C(31) 1.493(7) ? . .
C(32) C(33) 1.400(8) ? . .
C(32) C(37) 1.397(6) ? . .
C(33) C(34) 1.377(8) ? . .
C(34) C(35) 1.382(7) ? . .
C(35) C(36) 1.376(9) ? . .
C(36) C(37) 1.398(8) ? . .
C(38) C(39) 1.496(7) ? . .
C(40) C(41) 1.495(8) ? . .
C(42) C(43) 1.440(10) ? . .
C(44) C(45) 1.499(9) ? . .
C(46) C(47) 1.495(14) ? . .
C(48) C(49) 1.475(11) ? . .
C(52) C(53) 1.425(17) ? . .
C(54) C(55) 1.48(2) ? . .
C(3) H(1) 0.93 ? . .
C(4) H(2) 0.93 ? . .
C(6) H(3) 0.93 ? . .
C(7) H(4) 0.93 ? . .
C(9) H(17) 0.96 ? . .
C(9) H(18) 0.96 ? . .
C(9) H(19) 0.96 ? . .
C(11) H(20) 0.96 ? . .
C(11) H(21) 0.96 ? . .
C(11) H(22) 0.96 ? . .
C(13) H(5) 0.93 ? . .
C(14) H(6) 0.93 ? . .
C(16) H(7) 0.93 ? . .
C(17) H(8) 0.93 ? . .
C(19) H(23) 0.96 ? . .
C(19) H(24) 0.96 ? . .
C(19) H(25) 0.96 ? . .
C(21) H(26) 0.96 ? . .
C(21) H(27) 0.96 ? . .
C(21) H(28) 0.96 ? . .
C(23) H(9) 0.93 ? . .
C(24) H(10) 0.93 ? . .
C(26) H(11) 0.93 ? . .
C(27) H(12) 0.93 ? . .
C(29) H(29) 0.96 ? . .
C(29) H(30) 0.96 ? . .
C(29) H(31) 0.96 ? . .
C(31) H(32) 0.96 ? . .
C(31) H(33) 0.96 ? . .
C(31) H(34) 0.96 ? . .
C(33) H(13) 0.93 ? . .
C(34) H(14) 0.93 ? . .
C(36) H(15) 0.93 ? . .
C(37) H(16) 0.93 ? . .
C(39) H(35) 0.96 ? . .
C(39) H(36) 0.96 ? . .
C(39) H(37) 0.96 ? . .
C(41) H(38) 0.96 ? . .
C(41) H(39) 0.96 ? . .
C(41) H(40) 0.96 ? . .
C(43) H(41) 0.96 ? . .
C(43) H(42) 0.96 ? . .
C(43) H(43) 0.96 ? . .
C(45) H(44) 0.96 ? . .
C(45) H(45) 0.96 ? . .
C(45) H(46) 0.96 ? . .
C(47) H(47) 0.96 ? . .
C(47) H(48) 0.96 ? . .
C(47) H(49) 0.96 ? . .
C(49) H(50) 0.96 ? . .
C(49) H(51) 0.96 ? . .
C(49) H(52) 0.96 ? . .
